data_7119809
loop_
_publ_author_name
'Oyama, Tatsuya'
'Yang, Yu Seok'
'Matsuo, Kyohei'
'Yasuda, Takuma'

_publ_section_title
;
 Effects of chalcogen atom substitution on the optoelectronic and
 charge-transport properties in picene-type \p-systems.
;
_journal_issue 27
_journal_name_full 'Chemical communications (Cambridge, England)'
_journal_page_first 3814
_journal_page_last 3817
_journal_paper_doi 10.1039/c7cc01292f
_journal_volume 53
_journal_year 2017
_chemical_formula_moiety 'C36 H44 Te'
_chemical_formula_sum 'C36 H44 Te'
_chemical_formula_weight 604.34
_space_group_crystal_system monoclinic
_space_group_IT_number 14
_space_group_name_Hall '-P 2ybc'
_space_group_name_H-M_alt 'P 1 21/c 1'
_symmetry_space_group_name_Hall '-P 2ybc'
_symmetry_space_group_name_H-M 'P 1 21/c 1'
_atom_sites_solution_hydrogens geom
_atom_sites_solution_primary direct
_atom_sites_solution_secondary difmap
_audit_update_record
;
2017-01-12 deposited with the CCDC.
2017-03-13 downloaded from the CCDC.
;
_cell_angle_alpha 90.0000
_cell_angle_beta 90.729(10)
_cell_angle_gamma 90.0000
_cell_formula_units_Z 4
_cell_length_a 22.506(9)
_cell_length_b 8.456(3)
_cell_length_c 15.962(7)
_cell_measurement_reflns_used 11504
_cell_measurement_temperature 123
_cell_measurement_theta_max 30.60
_cell_measurement_theta_min 2.55
_cell_volume 3037(2)
_computing_cell_refinement CrystalClear
_computing_data_collection 'CrystalClear (Rigaku Inc., 2008)'
_computing_data_reduction CrystalClear
_computing_molecular_graphics 'CrystalStructure 4.1'
_computing_publication_material 'CrystalStructure 4.1 (Rigaku, 2014)'
_computing_structure_refinement 'SHELXL97 (Sheldrick, 2008)'
_computing_structure_solution 'Il Milione (Burla, et al., 2007)'
_diffrn_ambient_temperature 123
_diffrn_detector_area_resol_mean 14.222
_diffrn_measured_fraction_theta_full 0.974
_diffrn_measured_fraction_theta_max 0.972
_diffrn_measurement_device_type 'Rigaku Saturn724'
_diffrn_measurement_method \w
_diffrn_radiation_type 'Mo K\a'
_diffrn_radiation_wavelength 0.71075
_diffrn_reflns_av_R_equivalents 0.0786
_diffrn_reflns_Laue_measured_fraction_full 0.974
_diffrn_reflns_Laue_measured_fraction_max 0.972
_diffrn_reflns_limit_h_max 29
_diffrn_reflns_limit_h_min -27
_diffrn_reflns_limit_k_max 10
_diffrn_reflns_limit_k_min -10
_diffrn_reflns_limit_l_max 20
_diffrn_reflns_limit_l_min -20
_diffrn_reflns_number 28319
_diffrn_reflns_point_group_measured_fraction_full 0.974
_diffrn_reflns_point_group_measured_fraction_max 0.972
_diffrn_reflns_theta_full 25.242
_diffrn_reflns_theta_max 27.398
_diffrn_reflns_theta_min 3.013
_diffrn_standards_number 0
_exptl_absorpt_coefficient_mu 1.001
_exptl_absorpt_correction_T_max 0.990
_exptl_absorpt_correction_T_min 0.807
_exptl_absorpt_correction_type multi-scan
_exptl_absorpt_process_details 'REQAB (Rigaku, 1998)'
_exptl_crystal_colour colorless
_exptl_crystal_density_diffrn 1.321
_exptl_crystal_density_method 'not measured'
_exptl_crystal_description platelet
_exptl_crystal_F_000 1248.00
_exptl_crystal_size_max 0.200
_exptl_crystal_size_mid 0.100
_exptl_crystal_size_min 0.010
_refine_diff_density_max 3.25
_refine_diff_density_min -3.01
_refine_ls_extinction_method none
_refine_ls_goodness_of_fit_ref 1.228
_refine_ls_hydrogen_treatment constr
_refine_ls_number_parameters 334
_refine_ls_number_reflns 6703
_refine_ls_number_restraints 0
_refine_ls_R_factor_all 0.1393
_refine_ls_R_factor_gt 0.1291
_refine_ls_shift/su_max 0.001
_refine_ls_structure_factor_coef Fsqd
_refine_ls_weighting_details 'w = 1/[\s^2^(Fo^2^)+(0.1600P)^2^+10.0000P] where P=(Fo^2^+2Fc^2^)/3'
_refine_ls_weighting_scheme calc
_refine_ls_wR_factor_gt 0.3312
_refine_ls_wR_factor_ref 0.3415
_reflns_number_gt 5741
_reflns_number_total 6703
_reflns_threshold_expression F^2^>2.0\s(F^2^)
_cod_data_source_file c7cc01292f2.cif
_cod_data_source_block inamori1511f
_cod_depositor_comments 'Adding full bibliography for 7119809.cif.'
_cod_original_cell_volume 3038(2)
_cod_database_code 7119809

loop_
_symmetry_equiv_pos_site_id
_space_group_symop_operation_xyz
1 +X,+Y,+Z
2 -X,1/2+Y,1/2-Z
3 -X,-Y,-Z
4 +X,1/2-Y,1/2+Z

loop_
_atom_site_label
_atom_site_type_symbol
_atom_site_fract_x
_atom_site_fract_y
_atom_site_fract_z
_atom_site_U_iso_or_equiv
_atom_site_adp_type
_atom_site_occupancy
_atom_site_site_symmetry_multiplicity
_atom_site_calc_flag
_atom_site_refinement_flags
Te1 Te 0.50148(3) 1.01791(7) 0.72535(3) 0.0523(3) Uani 1 4 d .
C1 C 0.4206(4) 0.8916(10) 0.7254(5) 0.0515(19) Uani 1 4 d .
C2 C 0.4154(4) 0.7901(10) 0.6559(5) 0.0473(17) Uani 1 4 d .
C3 C 0.3636(4) 0.6935(11) 0.6509(5) 0.053(2) Uani 1 4 d .
C4 C 0.3209(4) 0.6986(11) 0.7093(6) 0.060(2) Uani 1 4 d .
C5 C 0.3225(4) 0.8128(10) 0.7773(5) 0.053(2) Uani 1 4 d .
C6 C 0.3740(4) 0.9134(10) 0.7853(5) 0.0518(19) Uani 1 4 d .
C7 C 0.3761(5) 1.0240(10) 0.8510(6) 0.053(2) Uani 1 4 d .
C8 C 0.3286(4) 1.0412(11) 0.9041(6) 0.056(2) Uani 1 4 d .
C9 C 0.2762(4) 0.9478(11) 0.8958(6) 0.0534(19) Uani 1 4 d .
C10 C 0.2745(4) 0.8335(11) 0.8329(5) 0.055(2) Uani 1 4 d .
C11 C 0.5142(4) 0.8848(9) 0.6151(5) 0.052(2) Uani 1 4 d .
C12 C 0.4659(4) 0.7896(10) 0.5968(5) 0.0516(19) Uani 1 4 d .
C13 C 0.4654(4) 0.7000(10) 0.5213(5) 0.0512(19) Uani 1 4 d .
C14 C 0.5141(4) 0.7088(11) 0.4686(5) 0.053(2) Uani 1 4 d .
C15 C 0.5637(4) 0.8036(10) 0.4867(5) 0.053(2) Uani 1 4 d .
C16 C 0.5637(4) 0.8968(10) 0.5606(5) 0.052(2) Uani 1 4 d .
C17 C 0.6157(5) 0.9911(10) 0.5786(6) 0.054(2) Uani 1 4 d .
C18 C 0.6635(5) 0.9926(10) 0.5255(6) 0.055(2) Uani 1 4 d .
C19 C 0.6643(4) 0.8971(11) 0.4514(5) 0.054(2) Uani 1 4 d .
C20 C 0.6149(4) 0.8083(10) 0.4336(6) 0.056(2) Uani 1 4 d .
C21 C 0.2237(5) 0.9734(10) 0.9534(6) 0.057(2) Uani 1 4 d .
C22 C 0.2150(4) 0.8398(12) 1.0167(6) 0.058(2) Uani 1 4 d .
C23 C 0.1602(4) 0.8628(12) 1.0727(6) 0.061(2) Uani 1 4 d .
C24 C 0.1508(4) 0.7305(12) 1.1364(5) 0.062(2) Uani 1 4 d .
C25 C 0.0929(4) 0.7459(13) 1.1847(6) 0.065(2) Uani 1 4 d .
C26 C 0.0863(4) 0.6258(13) 1.2556(6) 0.066(2) Uani 1 4 d .
C27 C 0.0267(5) 0.6402(14) 1.3022(6) 0.072(3) Uani 1 4 d .
C28 C 0.0241(6) 0.5353(14) 1.3796(7) 0.075(3) Uani 1 4 d .
C29 C 0.7191(5) 0.9026(12) 0.3966(6) 0.061(2) Uani 1 4 d .
C30 C 0.7252(5) 0.7725(12) 0.3301(6) 0.063(2) Uani 1 4 d .
C31 C 0.7833(4) 0.7834(11) 0.2826(6) 0.060(2) Uani 1 4 d .
C32 C 0.7919(4) 0.6522(12) 0.2173(6) 0.063(2) Uani 1 4 d .
C33 C 0.8512(4) 0.6621(12) 0.1696(6) 0.059(2) Uani 1 4 d .
C34 C 0.8590(5) 0.5256(11) 0.1091(7) 0.062(2) Uani 1 4 d .
C35 C 0.9161(5) 0.5291(12) 0.0583(7) 0.064(2) Uani 1 4 d .
C36 C 0.9177(6) 0.6605(16) -0.0082(7) 0.088(4) Uani 1 4 d .
H3 H 0.35899 0.62311 0.60485 0.0637 Uiso 1 4 calc R
H4 H 0.28895 0.62554 0.70587 0.0716 Uiso 1 4 calc R
H7 H 0.41051 1.08754 0.85897 0.0638 Uiso 1 4 calc R
H8 H 0.33094 1.11766 0.94763 0.0678 Uiso 1 4 calc R
H10 H 0.24041 0.76791 0.82717 0.0655 Uiso 1 4 calc R
H13 H 0.43239 0.63504 0.50708 0.0615 Uiso 1 4 calc R
H14 H 0.51366 0.64841 0.41838 0.0639 Uiso 1 4 calc R
H17 H 0.617 1.05352 0.62804 0.0643 Uiso 1 4 calc R
H18 H 0.6966 1.05836 0.53835 0.0666 Uiso 1 4 calc R
H20 H 0.61441 0.7467 0.38379 0.0676 Uiso 1 4 calc R
H21A H 0.1871 0.98406 0.91879 0.0685 Uiso 1 4 calc R
H21B H 0.22957 1.07392 0.98421 0.0685 Uiso 1 4 calc R
H22A H 0.25099 0.83204 1.05281 0.0699 Uiso 1 4 calc R
H22B H 0.21081 0.73861 0.98595 0.0699 Uiso 1 4 calc R
H23A H 0.16454 0.96415 1.10324 0.0736 Uiso 1 4 calc R
H23B H 0.12438 0.87078 1.03643 0.0736 Uiso 1 4 calc R
H24A H 0.15089 0.62767 1.10671 0.0741 Uiso 1 4 calc R
H24B H 0.18455 0.73019 1.17683 0.0741 Uiso 1 4 calc R
H25A H 0.05913 0.73326 1.14497 0.0779 Uiso 1 4 calc R
H25B H 0.09067 0.85376 1.20854 0.0779 Uiso 1 4 calc R
H26A H 0.11935 0.64042 1.29639 0.0793 Uiso 1 4 calc R
H26B H 0.08956 0.51783 1.23218 0.0793 Uiso 1 4 calc R
H27A H 0.02087 0.75165 1.31911 0.0865 Uiso 1 4 calc R
H27B H -0.00614 0.61113 1.26337 0.0865 Uiso 1 4 calc R
H28A H 0.05588 0.56533 1.41894 0.0906 Uiso 1 4 calc R
H28B H 0.02914 0.4245 1.3631 0.0906 Uiso 1 4 calc R
H28C H -0.0145 0.54853 1.40647 0.0906 Uiso 1 4 calc R
H29A H 0.75467 0.89842 0.43377 0.0736 Uiso 1 4 calc R
H29B H 0.71965 1.0062 0.36772 0.0736 Uiso 1 4 calc R
H30A H 0.72284 0.66786 0.35773 0.0756 Uiso 1 4 calc R
H30B H 0.69153 0.78047 0.28978 0.0756 Uiso 1 4 calc R
H31A H 0.81677 0.77943 0.32344 0.0724 Uiso 1 4 calc R
H31B H 0.78494 0.88715 0.25393 0.0724 Uiso 1 4 calc R
H32A H 0.75869 0.65693 0.17616 0.0761 Uiso 1 4 calc R
H32B H 0.78988 0.54848 0.2459 0.0761 Uiso 1 4 calc R
H33A H 0.85253 0.76286 0.13812 0.0712 Uiso 1 4 calc R
H33B H 0.88463 0.66213 0.21052 0.0712 Uiso 1 4 calc R
H34A H 0.82469 0.52461 0.06967 0.0745 Uiso 1 4 calc R
H34B H 0.858 0.42561 0.14131 0.0745 Uiso 1 4 calc R
H35A H 0.92087 0.42568 0.03011 0.0764 Uiso 1 4 calc R
H35B H 0.95027 0.54322 0.0972 0.0764 Uiso 1 4 calc R
H36A H 0.91457 0.76378 0.01924 0.1059 Uiso 1 4 calc R
H36B H 0.88432 0.64682 -0.04759 0.1059 Uiso 1 4 calc R
H36C H 0.95516 0.65462 -0.03861 0.1059 Uiso 1 4 calc R

loop_
_atom_site_aniso_label
_atom_site_aniso_U_11
_atom_site_aniso_U_22
_atom_site_aniso_U_33
_atom_site_aniso_U_12
_atom_site_aniso_U_13
_atom_site_aniso_U_23
Te1 0.0755(5) 0.0433(4) 0.0379(4) -0.0050(2) -0.0030(3) -0.0010(2)
C1 0.078(6) 0.038(4) 0.038(4) 0.002(3) 0.001(4) 0.004(3)
C2 0.062(5) 0.043(4) 0.037(4) 0.000(3) -0.000(3) -0.000(3)
C3 0.061(5) 0.049(5) 0.049(5) -0.006(4) 0.001(4) -0.000(4)
C4 0.073(6) 0.053(5) 0.052(5) -0.007(4) -0.001(4) -0.004(4)
C5 0.078(6) 0.042(4) 0.039(4) -0.004(4) -0.003(4) 0.001(3)
C6 0.079(6) 0.043(5) 0.034(4) 0.000(4) -0.006(4) 0.005(3)
C7 0.073(6) 0.042(5) 0.044(5) 0.002(3) -0.009(4) -0.008(3)
C8 0.066(6) 0.053(5) 0.050(5) 0.002(4) -0.004(4) -0.012(4)
C9 0.068(5) 0.049(5) 0.043(4) 0.006(4) -0.002(4) -0.000(4)
C10 0.068(5) 0.049(5) 0.047(4) 0.002(4) 0.007(4) -0.004(4)
C11 0.085(6) 0.032(4) 0.040(4) -0.003(3) -0.009(4) 0.003(3)
C12 0.069(5) 0.038(4) 0.048(4) -0.008(3) -0.005(4) 0.011(4)
C13 0.072(6) 0.044(4) 0.038(4) -0.008(4) -0.000(4) 0.002(3)
C14 0.081(6) 0.038(4) 0.041(4) -0.003(4) -0.004(4) -0.000(3)
C15 0.077(6) 0.042(4) 0.038(4) -0.000(4) 0.003(4) 0.005(3)
C16 0.085(6) 0.041(4) 0.031(4) 0.004(4) 0.002(4) -0.001(3)
C17 0.064(5) 0.057(5) 0.041(5) -0.004(4) -0.005(4) 0.006(4)
C18 0.067(6) 0.057(5) 0.043(5) -0.011(4) -0.004(4) 0.003(4)
C19 0.072(6) 0.047(5) 0.044(4) 0.000(4) -0.005(4) 0.009(4)
C20 0.082(6) 0.043(5) 0.044(4) 0.003(4) -0.009(4) 0.009(4)
C21 0.072(6) 0.051(5) 0.049(5) 0.006(4) 0.002(4) 0.000(4)
C22 0.059(5) 0.060(6) 0.055(5) 0.006(4) -0.003(4) -0.004(4)
C23 0.074(6) 0.063(6) 0.047(5) 0.005(4) 0.003(4) -0.003(4)
C24 0.079(6) 0.061(6) 0.045(5) 0.008(4) 0.006(4) 0.001(4)
C25 0.070(6) 0.069(6) 0.056(5) 0.009(4) 0.004(4) -0.004(5)
C26 0.071(6) 0.072(7) 0.055(5) 0.005(5) 0.009(4) 0.001(5)
C27 0.082(7) 0.071(7) 0.064(6) 0.003(5) 0.015(5) -0.000(5)
C28 0.086(8) 0.088(8) 0.053(6) -0.006(6) 0.008(5) -0.002(5)
C29 0.081(6) 0.058(6) 0.045(5) -0.005(4) 0.003(4) 0.004(4)
C30 0.084(7) 0.058(6) 0.047(5) -0.010(4) 0.001(4) -0.002(4)
C31 0.074(6) 0.054(5) 0.052(5) -0.008(4) 0.003(4) 0.006(4)
C32 0.072(6) 0.061(6) 0.057(5) -0.006(4) 0.003(4) -0.009(5)
C33 0.060(5) 0.058(5) 0.061(5) -0.002(4) 0.002(4) 0.002(4)
C34 0.074(6) 0.058(6) 0.054(6) -0.000(4) 0.005(5) -0.005(4)
C35 0.070(6) 0.069(7) 0.052(6) 0.006(4) -0.002(5) -0.003(4)
C36 0.105(9) 0.089(9) 0.071(7) -0.012(7) 0.022(6) -0.012(7)

loop_
_atom_type_symbol
_atom_type_description
_atom_type_scat_dispersion_real
_atom_type_scat_dispersion_imag
_atom_type_scat_source
C C 0.0033 0.0016
;
International Tables for Crystallography
(Vol. C, Tables 4.2.6.8 and 6.1.1.4)
;
H H 0.0000 0.0000
;
International Tables for Crystallography
(Vol. C, Table 6.1.1.4)
;
Te Te -0.5308 1.6751
;
International Tables for Crystallography
(Vol. C, Tables 4.2.6.8 and 6.1.1.4)
;

loop_
_geom_angle_atom_site_label_1
_geom_angle_atom_site_label_2
_geom_angle_atom_site_label_3
_geom_angle
_geom_angle_publ_flag
C1 Te1 C11 81.7(3) yes
Te1 C1 C2 111.8(6) yes
Te1 C1 C6 124.8(6) yes
C2 C1 C6 123.2(8) yes
C1 C2 C3 117.0(7) yes
C1 C2 C12 116.5(7) yes
C3 C2 C12 126.5(7) yes
C2 C3 C4 122.2(8) yes
C3 C4 C5 121.9(9) yes
C4 C5 C6 118.0(8) yes
C4 C5 C10 122.6(8) yes
C6 C5 C10 119.3(7) yes
C1 C6 C5 117.2(7) yes
C1 C6 C7 124.2(8) yes
C5 C6 C7 118.5(8) yes
C6 C7 C8 120.6(9) yes
C7 C8 C9 122.1(9) yes
C8 C9 C10 117.8(8) yes
C8 C9 C21 120.9(8) yes
C10 C9 C21 121.3(8) yes
C5 C10 C9 121.5(8) yes
Te1 C11 C12 111.9(6) yes
Te1 C11 C16 125.9(6) yes
C12 C11 C16 122.1(7) yes
C2 C12 C11 118.0(7) yes
C2 C12 C13 122.8(8) yes
C11 C12 C13 119.1(8) yes
C12 C13 C14 119.1(8) yes
C13 C14 C15 122.5(8) yes
C14 C15 C16 118.7(8) yes
C14 C15 C20 122.4(8) yes
C16 C15 C20 118.8(8) yes
C11 C16 C15 118.4(8) yes
C11 C16 C17 123.8(8) yes
C15 C16 C17 117.7(8) yes
C16 C17 C18 121.4(9) yes
C17 C18 C19 121.4(9) yes
C18 C19 C20 117.5(8) yes
C18 C19 C29 118.4(8) yes
C20 C19 C29 124.1(8) yes
C15 C20 C19 123.2(8) yes
C9 C21 C22 113.6(8) yes
C21 C22 C23 113.5(8) yes
C22 C23 C24 114.3(8) yes
C23 C24 C25 113.5(8) yes
C24 C25 C26 114.1(8) yes
C25 C26 C27 113.4(9) yes
C26 C27 C28 112.8(9) yes
C19 C29 C30 117.0(8) yes
C29 C30 C31 112.6(8) yes
C30 C31 C32 114.2(8) yes
C31 C32 C33 114.3(8) yes
C32 C33 C34 112.3(8) yes
C33 C34 C35 115.3(8) yes
C34 C35 C36 114.1(9) yes
C2 C3 H3 118.903 no
C4 C3 H3 118.913 no
C3 C4 H4 119.056 no
C5 C4 H4 119.065 no
C6 C7 H7 119.688 no
C8 C7 H7 119.686 no
C7 C8 H8 118.967 no
C9 C8 H8 118.948 no
C5 C10 H10 119.242 no
C9 C10 H10 119.246 no
C12 C13 H13 120.454 no
C14 C13 H13 120.450 no
C13 C14 H14 118.757 no
C15 C14 H14 118.759 no
C16 C17 H17 119.312 no
C18 C17 H17 119.310 no
C17 C18 H18 119.304 no
C19 C18 H18 119.293 no
C15 C20 H20 118.414 no
C19 C20 H20 118.414 no
C9 C21 H21A 108.851 no
C9 C21 H21B 108.851 no
C22 C21 H21A 108.841 no
C22 C21 H21B 108.843 no
H21A C21 H21B 107.689 no
C21 C22 H22A 108.858 no
C21 C22 H22B 108.868 no
C23 C22 H22A 108.863 no
C23 C22 H22B 108.870 no
H22A C22 H22B 107.706 no
C22 C23 H23A 108.668 no
C22 C23 H23B 108.675 no
C24 C23 H23A 108.694 no
C24 C23 H23B 108.685 no
H23A C23 H23B 107.610 no
C23 C24 H24A 108.856 no
C23 C24 H24B 108.851 no
C25 C24 H24A 108.869 no
C25 C24 H24B 108.859 no
H24A C24 H24B 107.699 no
C24 C25 H25A 108.712 no
C24 C25 H25B 108.726 no
C26 C25 H25A 108.721 no
C26 C25 H25B 108.730 no
H25A C25 H25B 107.629 no
C25 C26 H26A 108.888 no
C25 C26 H26B 108.890 no
C27 C26 H26A 108.891 no
C27 C26 H26B 108.884 no
H26A C26 H26B 107.733 no
C26 C27 H27A 109.027 no
C26 C27 H27B 109.028 no
C28 C27 H27A 109.030 no
C28 C27 H27B 109.027 no
H27A C27 H27B 107.800 no
C27 C28 H28A 109.475 no
C27 C28 H28B 109.475 no
C27 C28 H28C 109.476 no
H28A C28 H28B 109.471 no
H28A C28 H28C 109.460 no
H28B C28 H28C 109.471 no
C19 C29 H29A 108.033 no
C19 C29 H29B 108.037 no
C30 C29 H29A 108.054 no
C30 C29 H29B 108.045 no
H29A C29 H29B 107.281 no
C29 C30 H30A 109.076 no
C29 C30 H30B 109.072 no
C31 C30 H30A 109.079 no
C31 C30 H30B 109.075 no
H30A C30 H30B 107.816 no
C30 C31 H31A 108.705 no
C30 C31 H31B 108.706 no
C32 C31 H31A 108.709 no
C32 C31 H31B 108.704 no
H31A C31 H31B 107.621 no
C31 C32 H32A 108.682 no
C31 C32 H32B 108.680 no
C33 C32 H32A 108.671 no
C33 C32 H32B 108.671 no
H32A C32 H32B 107.618 no
C32 C33 H33A 109.139 no
C32 C33 H33B 109.132 no
C34 C33 H33A 109.144 no
C34 C33 H33B 109.140 no
H33A C33 H33B 107.869 no
C33 C34 H34A 108.443 no
C33 C34 H34B 108.439 no
C35 C34 H34A 108.445 no
C35 C34 H34B 108.443 no
H34A C34 H34B 107.480 no
C34 C35 H35A 108.734 no
C34 C35 H35B 108.743 no
C36 C35 H35A 108.734 no
C36 C35 H35B 108.740 no
H35A C35 H35B 107.649 no
C35 C36 H36A 109.469 no
C35 C36 H36B 109.474 no
C35 C36 H36C 109.479 no
H36A C36 H36B 109.466 no
H36A C36 H36C 109.469 no
H36B C36 H36C 109.472 no

loop_
_geom_bond_atom_site_label_1
_geom_bond_atom_site_label_2
_geom_bond_distance
_geom_bond_publ_flag
Te1 C1 2.110(9) yes
Te1 C11 2.111(8) yes
C1 C2 1.406(11) yes
C1 C6 1.441(12) yes
C2 C3 1.426(12) yes
C2 C12 1.485(12) yes
C3 C4 1.347(13) yes
C4 C5 1.453(12) yes
C5 C6 1.442(13) yes
C5 C10 1.417(13) yes
C6 C7 1.406(12) yes
C7 C8 1.380(14) yes
C8 C9 1.424(14) yes
C9 C10 1.394(12) yes
C9 C21 1.521(14) yes
C11 C12 1.381(12) yes
C11 C16 1.427(13) yes
C12 C13 1.424(12) yes
C13 C14 1.391(13) yes
C14 C15 1.402(13) yes
C15 C16 1.419(11) yes
C15 C20 1.440(13) yes
C16 C17 1.441(13) yes
C17 C18 1.378(15) yes
C18 C19 1.433(13) yes
C19 C20 1.368(13) yes
C19 C29 1.521(13) yes
C21 C22 1.530(13) yes
C22 C23 1.545(13) yes
C23 C24 1.528(14) yes
C24 C25 1.528(14) yes
C25 C26 1.530(14) yes
C26 C27 1.545(15) yes
C27 C28 1.523(16) yes
C29 C30 1.537(13) yes
C30 C31 1.524(14) yes
C31 C32 1.536(14) yes
C32 C33 1.547(13) yes
C33 C34 1.516(14) yes
C34 C35 1.529(16) yes
C35 C36 1.537(16) yes
C3 H3 0.950 no
C4 H4 0.950 no
C7 H7 0.950 no
C8 H8 0.950 no
C10 H10 0.950 no
C13 H13 0.950 no
C14 H14 0.950 no
C17 H17 0.950 no
C18 H18 0.950 no
C20 H20 0.950 no
C21 H21A 0.990 no
C21 H21B 0.990 no
C22 H22A 0.990 no
C22 H22B 0.990 no
C23 H23A 0.990 no
C23 H23B 0.990 no
C24 H24A 0.990 no
C24 H24B 0.990 no
C25 H25A 0.990 no
C25 H25B 0.990 no
C26 H26A 0.990 no
C26 H26B 0.990 no
C27 H27A 0.990 no
C27 H27B 0.990 no
C28 H28A 0.980 no
C28 H28B 0.980 no
C28 H28C 0.980 no
C29 H29A 0.990 no
C29 H29B 0.990 no
C30 H30A 0.990 no
C30 H30B 0.990 no
C31 H31A 0.990 no
C31 H31B 0.990 no
C32 H32A 0.990 no
C32 H32B 0.990 no
C33 H33A 0.990 no
C33 H33B 0.990 no
C34 H34A 0.990 no
C34 H34B 0.990 no
C35 H35A 0.990 no
C35 H35B 0.990 no
C36 H36A 0.980 no
C36 H36B 0.980 no
C36 H36C 0.980 no

loop_
_geom_contact_atom_site_label_1
_geom_contact_atom_site_label_2
_geom_contact_distance
_geom_contact_publ_flag
_geom_contact_site_symmetry_2
Te1 C7 3.484(10) no .
Te1 C17 3.507(10) no .
C1 C4 2.783(13) no .
C2 C5 2.877(12) no .
C3 C6 2.847(12) no .
C3 C13 3.108(12) no .
C5 C8 2.800(13) no .
C6 C9 2.853(13) no .
C7 C10 2.809(13) no .
C8 C22 3.574(14) no .
C10 C22 3.240(13) no .
C11 C14 2.773(12) no .
C12 C15 2.837(12) no .
C13 C16 2.832(13) no .
C15 C18 2.819(14) no .
C16 C19 2.875(13) no .
C17 C20 2.783(13) no .
C20 C30 3.013(14) no .
C33 C36 3.225(15) no .
Te1 C2 3.507(8) no 2_656
C2 Te1 3.507(8) no 2_646
C11 C15 3.548(12) no 3_676
C13 C14 3.491(12) no 3_666
C13 C17 3.553(13) no 3_676
C14 C13 3.491(12) no 3_666
C15 C11 3.548(12) no 3_676
C17 C13 3.553(13) no 3_676
Te1 H7 3.0329 no .
Te1 H17 3.0603 no .
C1 H3 3.2726 no .
C1 H7 2.7127 no .
C2 H4 3.2767 no .
C2 H13 2.7436 no .
C3 H13 2.8283 no .
C4 H10 2.6938 no .
C5 H3 3.2985 no .
C5 H7 3.3104 no .
C6 H4 3.3366 no .
C6 H8 3.2712 no .
C6 H10 3.3240 no .
C8 H10 3.2749 no .
C8 H21A 3.2324 no .
C8 H21B 2.5982 no .
C8 H22A 3.4519 no .
C9 H7 3.3054 no .
C9 H22A 2.7565 no .
C9 H22B 2.7239 no .
C10 H4 2.7064 no .
C10 H8 3.2686 no .
C10 H21A 2.7275 no .
C10 H21B 3.3246 no .
C10 H22A 3.5567 no .
C10 H22B 2.9591 no .
C11 H13 3.2778 no .
C11 H17 2.7239 no .
C12 H3 2.7921 no .
C12 H14 3.2817 no .
C13 H3 2.8327 no .
C14 H20 2.6661 no .
C15 H13 3.3015 no .
C15 H17 3.3055 no .
C16 H14 3.2817 no .
C16 H18 3.3106 no .
C16 H20 3.3102 no .
C18 H20 3.2554 no .
C18 H29A 2.6583 no .
C18 H29B 2.8348 no .
C19 H17 3.3034 no .
C19 H30A 2.7883 no .
C19 H30B 2.8357 no .
C20 H14 2.6585 no .
C20 H18 3.2509 no .
C20 H29A 3.2359 no .
C20 H29B 3.0861 no .
C20 H30A 2.9745 no .
C20 H30B 2.8977 no .
C21 H8 2.7066 no .
C21 H10 2.6904 no .
C21 H23A 2.7538 no .
C21 H23B 2.7539 no .
C22 H10 3.1446 no .
C22 H24A 2.7238 no .
C22 H24B 2.8123 no .
C23 H21A 2.7375 no .
C23 H21B 2.7705 no .
C23 H25A 2.7881 no .
C23 H25B 2.6912 no .
C24 H22A 2.7711 no .
C24 H22B 2.7710 no .
C24 H26A 2.7655 no .
C24 H26B 2.7429 no .
C25 H23A 2.7835 no .
C25 H23B 2.6945 no .
C25 H27A 2.7063 no .
C25 H27B 2.8139 no .
C26 H24A 2.8025 no .
C26 H24B 2.7063 no .
C26 H28A 2.7512 no .
C26 H28B 2.7477 no .
C26 H28C 3.3922 no .
C27 H25A 2.7372 no .
C27 H25B 2.7603 no .
C28 H26A 2.6875 no .
C28 H26B 2.7957 no .
C29 H18 2.6715 no .
C29 H20 2.7064 no .
C29 H31A 2.7100 no .
C29 H31B 2.7359 no .
C30 H20 2.6554 no .
C30 H32A 2.7586 no .
C30 H32B 2.7504 no .
C31 H29A 2.6876 no .
C31 H29B 2.7382 no .
C31 H33A 2.8046 no .
C31 H33B 2.7642 no .
C32 H30A 2.7472 no .
C32 H30B 2.7724 no .
C32 H34A 2.7029 no .
C32 H34B 2.7203 no .
C33 H31A 2.7687 no .
C33 H31B 2.7769 no .
C33 H35A 3.3909 no .
C33 H35B 2.7168 no .
C33 H36A 2.9358 no .
C33 H36B 3.5572 no .
C34 H32A 2.7448 no .
C34 H32B 2.7035 no .
C34 H36A 2.7793 no .
C34 H36B 2.7692 no .
C34 H36C 3.4009 no .
C35 H33A 2.7609 no .
C35 H33B 2.7774 no .
C36 H33A 2.9053 no .
C36 H33B 3.5787 no .
C36 H34A 2.7039 no .
C36 H34B 3.3948 no .
H3 H4 2.2694 no .
H3 H13 2.2892 no .
H4 H10 2.5388 no .
H7 H8 2.3107 no .
H8 H21A 3.4540 no .
H8 H21B 2.3910 no .
H8 H22A 3.4593 no .
H10 H21A 2.6389 no .
H10 H22B 2.6404 no .
H13 H14 2.3300 no .
H14 H20 2.4838 no .
H17 H18 2.3078 no .
H18 H29A 2.5257 no .
H18 H29B 2.8138 no .
H20 H29A 3.4905 no .
H20 H29B 3.2414 no .
H20 H30A 2.5688 no .
H20 H30B 2.3264 no .
H21A H22A 2.8667 no .
H21A H22B 2.3932 no .
H21A H23A 2.9987 no .
H21A H23B 2.5502 no .
H21B H22A 2.3667 no .
H21B H22B 2.8668 no .
H21B H23A 2.5854 no .
H21B H23B 3.0497 no .
H22A H23A 2.3919 no .
H22A H23B 2.8769 no .
H22A H24A 2.9752 no .
H22A H24B 2.6404 no .
H22B H23A 2.8769 no .
H22B H23B 2.3921 no .
H22B H24A 2.5457 no .
H22B H24B 3.1118 no .
H23A H24A 2.8624 no .
H23A H24B 2.3416 no .
H23A H25A 3.1502 no .
H23A H25B 2.5557 no .
H23B H24A 2.4132 no .
H23B H24B 2.8622 no .
H23B H25A 2.5642 no .
H23B H25B 2.8630 no .
H24A H25A 2.3382 no .
H24A H25B 2.8618 no .
H24A H26A 3.1204 no .
H24A H26B 2.6171 no .
H24B H25A 2.8619 no .
H24B H25B 2.4165 no .
H24B H26A 2.5383 no .
H24B H26B 2.9366 no .
H25A H26A 2.8656 no .
H25A H26B 2.3877 no .
H25A H27A 2.9245 no .
H25A H27B 2.6205 no .
H25B H26A 2.3695 no .
H25B H26B 2.8657 no .
H25B H27A 2.5296 no .
H25B H27B 3.1259 no .
H26A H27A 2.4391 no .
H26A H27B 2.8772 no .
H26A H28A 2.5182 no .
H26A H28B 2.9402 no .
H26A H28C 3.5918 no .
H26B H27A 2.8774 no .
H26B H27B 2.3530 no .
H26B H28A 3.1113 no .
H26B H28B 2.6289 no .
H27A H28A 2.3686 no .
H27A H28B 2.8596 no .
H27A H28C 2.3572 no .
H27B H28A 2.8594 no .
H27B H28B 2.3713 no .
H27B H28C 2.3545 no .
H29A H30A 2.4011 no .
H29A H30B 2.8659 no .
H29A H31A 2.4759 no .
H29A H31B 2.9603 no .
H29B H30A 2.8664 no .
H29B H30B 2.3604 no .
H29B H31A 2.9990 no .
H29B H31B 2.5573 no .
H30A H31A 2.3850 no .
H30A H31B 2.8629 no .
H30A H32A 3.0197 no .
H30A H32B 2.5594 no .
H30B H31A 2.8627 no .
H30B H31B 2.3646 no .
H30B H32A 2.5952 no .
H30B H32B 3.0460 no .
H31A H32A 2.8688 no .
H31A H32B 2.3860 no .
H31A H33A 3.0787 no .
H31A H33B 2.5759 no .
H31B H32A 2.3793 no .
H31B H32B 2.8689 no .
H31B H33A 2.6282 no .
H31B H33B 3.0289 no .
H32A H33A 2.3800 no .
H32A H33B 2.8805 no .
H32A H34A 2.5322 no .
H32A H34B 3.0270 no .
H32B H33A 2.8802 no .
H32B H33B 2.4126 no .
H32B H34A 2.9366 no .
H32B H34B 2.5064 no .
H33A H34A 2.3723 no .
H33A H34B 2.8549 no .
H33A H35B 2.9583 no .
H33A H36A 2.3702 no .
H33A H36B 3.2118 no .
H33B H34A 2.8547 no .
H33B H34B 2.3586 no .
H33B H35B 2.5560 no .
H33B H36A 3.2507 no .
H34A H35A 2.4123 no .
H34A H35B 2.8591 no .
H34A H36A 2.9785 no .
H34A H36B 2.5370 no .
H34A H36C 3.5983 no .
H34B H35A 2.2840 no .
H34B H35B 2.4155 no .
H35A H36A 2.8676 no .
H35A H36B 2.3845 no .
H35A H36C 2.3597 no .
H35B H36A 2.3764 no .
H35B H36B 2.8678 no .
H35B H36C 2.3675 no .
Te1 H14 3.3948 no 4_565
C1 H29B 3.5781 no 3_676
C2 H29B 3.5107 no 3_676
C3 H22A 2.9697 no 4_564
C3 H29B 3.1676 no 3_676
C4 H17 3.1793 no 2_646
C4 H22A 2.9466 no 4_564
C4 H24B 3.1643 no 4_564
C4 H29B 2.9234 no 3_676
C4 H30A 3.4193 no 3_666
C4 H32B 3.3383 no 3_666
C5 H17 2.9824 no 2_646
C5 H24B 3.4944 no 4_564
C5 H29B 2.9226 no 3_676
C5 H31B 3.5354 no 3_676
C6 H17 3.3476 no 2_646
C6 H29B 3.2770 no 3_676
C6 H30B 3.2044 no 3_676
C7 H13 3.0885 no 4_565
C7 H14 3.5755 no 4_565
C7 H30B 3.1645 no 3_676
C8 H3 3.5505 no 4_565
C8 H13 3.2061 no 4_565
C8 H30B 3.4677 no 3_676
C8 H32A 3.4577 no 3_676
C9 H18 3.5084 no 2_646
C9 H31B 3.0769 no 3_676
C10 H17 3.4521 no 2_646
C10 H18 3.1662 no 2_646
C10 H24B 3.2350 no 4_564
C10 H26A 3.5397 no 4_564
C10 H29B 3.4813 no 3_676
C10 H31B 3.0404 no 3_676
C11 H7 3.0563 no 2_646
C12 H7 3.3324 no 2_646
C13 H7 3.4951 no 2_646
C13 H14 3.1332 no 3_666
C14 H7 3.3751 no 2_646
C14 H13 3.1695 no 3_666
C14 H14 3.5780 no 3_666
C15 H7 3.1157 no 2_646
C15 H8 3.0212 no 2_646
C16 H7 2.9669 no 2_646
C16 H8 3.3486 no 2_646
C17 H8 3.4060 no 2_646
C18 H8 3.2015 no 2_646
C18 H22B 3.5182 no 2_656
C18 H32A 3.4409 no 4_565
C19 H8 2.8613 no 2_646
C20 H8 2.7599 no 2_646
C21 H26A 3.5457 no 4_564
C21 H31B 3.5157 no 3_676
C21 H33A 3.1601 no 3_676
C22 H3 3.5300 no 4_565
C22 H4 3.4418 no 4_565
C22 H18 3.2302 no 2_646
C22 H34A 3.4872 no 3_666
C23 H4 3.5721 no 4_565
C23 H28A 3.4302 no 4_564
C23 H32B 3.4675 no 2_656
C23 H35A 3.4497 no 3_666
C24 H4 3.5058 no 4_565
C24 H29B 3.4792 no 2_646
C24 H32B 3.5326 no 2_656
C24 H35A 3.3617 no 3_666
C24 H36B 3.5755 no 3_666
C25 H28B 3.2183 no 2_557
C25 H28C 3.4231 no 2_557
C25 H34B 3.3413 no 2_656
C26 H21A 3.5557 no 4_565
C26 H31B 3.5366 no 2_646
C26 H34B 3.2638 no 2_656
C27 H25B 3.5871 no 2_547
C27 H33B 3.5051 no 1_456
C27 H36C 3.4887 no 4_466
C28 H23B 3.4427 no 4_565
C28 H25A 3.1882 no 2_547
C28 H25B 3.3032 no 2_547
C28 H28C 3.4975 no 3_568
C28 H36A 3.1193 no 2_646
C28 H36C 3.3225 no 4_466
C29 H21B 3.5526 no 2_646
C29 H24A 3.4905 no 2_656
C30 H4 3.4283 no 3_666
C30 H21B 3.5443 no 2_646
C31 H23A 3.4543 no 2_646
C31 H26B 3.4907 no 2_656
C31 H36B 3.5642 no 4_565
C32 H4 3.2231 no 3_666
C32 H23A 3.4091 no 2_646
C33 H21A 3.4142 no 3_676
C33 H25B 3.4968 no 2_646
C33 H27B 3.5513 no 1_654
C33 H28B 3.5333 no 2_656
C34 H10 3.5010 no 3_666
C34 H22B 3.1148 no 3_666
C34 H25B 3.4327 no 2_646
C35 H24A 3.2962 no 3_666
C35 H27A 3.3582 no 2_646
C35 H36C 3.3066 no 3_765
C36 H24A 3.2756 no 3_666
C36 H28B 3.4219 no 2_656
C36 H28C 3.2083 no 4_663
C36 H31A 3.5332 no 4_564
H3 C8 3.5505 no 4_564
H3 C22 3.5300 no 4_564
H3 H8 3.2865 no 4_564
H3 H20 3.1886 no 3_666
H3 H22A 2.5866 no 4_564
H3 H30A 3.1353 no 3_666
H4 C22 3.4418 no 4_564
H4 C23 3.5721 no 4_564
H4 C24 3.5058 no 4_564
H4 C30 3.4283 no 3_666
H4 C32 3.2231 no 3_666
H4 H17 3.4259 no 2_646
H4 H22A 2.6027 no 4_564
H4 H23A 3.3139 no 4_564
H4 H24B 2.6826 no 4_564
H4 H29B 3.3329 no 3_676
H4 H30A 2.6925 no 3_666
H4 H30B 3.4618 no 3_666
H4 H32A 3.2330 no 3_666
H4 H32B 2.4373 no 3_666
H7 C11 3.0563 no 2_656
H7 C12 3.3324 no 2_656
H7 C13 3.4951 no 2_656
H7 C14 3.3751 no 2_656
H7 C15 3.1157 no 2_656
H7 C16 2.9669 no 2_656
H7 H13 3.0569 no 4_565
H7 H14 3.1959 no 4_565
H7 H30B 3.4668 no 3_676
H8 C15 3.0212 no 2_656
H8 C16 3.3486 no 2_656
H8 C17 3.4060 no 2_656
H8 C18 3.2015 no 2_656
H8 C19 2.8613 no 2_656
H8 C20 2.7599 no 2_656
H8 H3 3.2865 no 4_565
H8 H13 3.2595 no 4_565
H8 H20 3.1401 no 2_656
H8 H30A 3.3754 no 2_656
H8 H32A 3.3919 no 3_676
H10 C34 3.5010 no 3_666
H10 H18 3.1112 no 2_646
H10 H24B 2.6949 no 4_564
H10 H26A 2.8691 no 4_564
H10 H31B 3.2389 no 3_676
H10 H32A 3.5929 no 3_666
H10 H32B 2.9938 no 3_666
H10 H34A 3.3223 no 3_666
H10 H34B 2.8044 no 3_666
H13 C7 3.0885 no 4_564
H13 C8 3.2061 no 4_564
H13 C14 3.1695 no 3_666
H13 H7 3.0569 no 4_564
H13 H8 3.2595 no 4_564
H13 H14 2.9322 no 3_666
H13 H17 3.5724 no 3_676
H14 Te1 3.3948 no 4_564
H14 C7 3.5755 no 4_564
H14 C13 3.1332 no 3_666
H14 C14 3.5780 no 3_666
H14 H7 3.1959 no 4_564
H14 H13 2.9322 no 3_666
H17 C4 3.1793 no 2_656
H17 C5 2.9824 no 2_656
H17 C6 3.3476 no 2_656
H17 C10 3.4521 no 2_656
H17 H4 3.4259 no 2_656
H17 H13 3.5724 no 3_676
H18 C9 3.5084 no 2_656
H18 C10 3.1662 no 2_656
H18 C22 3.2302 no 2_656
H18 H10 3.1112 no 2_656
H18 H22A 2.9846 no 2_656
H18 H22B 2.6147 no 2_656
H18 H32A 3.1666 no 4_565
H18 H34A 3.0027 no 4_565
H20 H3 3.1886 no 3_666
H20 H8 3.1401 no 2_646
H21A C26 3.5557 no 4_564
H21A C33 3.4142 no 3_676
H21A H26A 2.6785 no 4_564
H21A H28A 2.9827 no 4_564
H21A H31B 3.0376 no 3_676
H21A H33A 2.4859 no 3_676
H21A H36A 3.2892 no 3_676
H21B C29 3.5526 no 2_656
H21B C30 3.5443 no 2_656
H21B H29A 3.0590 no 2_656
H21B H30A 2.8416 no 2_656
H21B H32A 3.4380 no 3_676
H21B H33A 3.0067 no 3_676
H21B H36A 3.5222 no 3_676
H22A C3 2.9697 no 4_565
H22A C4 2.9466 no 4_565
H22A H3 2.5866 no 4_565
H22A H4 2.6027 no 4_565
H22A H18 2.9846 no 2_646
H22A H29B 3.1010 no 2_646
H22A H30A 3.2293 no 2_656
H22B C18 3.5182 no 2_646
H22B C34 3.1148 no 3_666
H22B H18 2.6147 no 2_646
H22B H29A 3.2397 no 2_646
H22B H29B 3.4168 no 2_646
H22B H34A 2.5224 no 3_666
H22B H34B 2.8936 no 3_666
H22B H35A 3.2802 no 3_666
H23A C31 3.4543 no 2_656
H23A C32 3.4091 no 2_656
H23A H4 3.3139 no 4_565
H23A H28C 3.4530 no 2_557
H23A H30A 3.1208 no 2_656
H23A H31A 2.9397 no 2_656
H23A H32B 2.7012 no 2_656
H23A H33B 3.5984 no 2_656
H23A H36A 3.4923 no 3_676
H23A H36B 3.5770 no 3_676
H23B C28 3.4427 no 4_564
H23B H28A 2.4723 no 4_564
H23B H28C 3.0435 no 2_557
H23B H35A 2.9021 no 3_666
H23B H36A 3.3298 no 3_676
H24A C29 3.4905 no 2_646
H24A C35 3.2962 no 3_666
H24A C36 3.2756 no 3_666
H24A H29A 2.9543 no 2_646
H24A H29B 3.1114 no 2_646
H24A H31A 3.2286 no 2_646
H24A H31B 3.3300 no 2_646
H24A H34A 3.1505 no 3_666
H24A H35A 2.7371 no 3_666
H24A H36B 2.6243 no 3_666
H24A H36C 3.5370 no 3_666
H24B C4 3.1643 no 4_565
H24B C5 3.4944 no 4_565
H24B C10 3.2350 no 4_565
H24B H4 2.6826 no 4_565
H24B H10 2.6949 no 4_565
H24B H29A 3.5944 no 2_646
H24B H29B 2.9633 no 2_646
H24B H31B 3.1762 no 2_646
H24B H32B 3.0130 no 2_656
H24B H34B 3.4850 no 2_656
H25A C28 3.1882 no 2_557
H25A H28B 2.5636 no 2_557
H25A H28C 2.9613 no 2_557
H25A H35A 3.1386 no 3_666
H25A H35B 3.0198 no 1_456
H25B C27 3.5871 no 2_557
H25B C28 3.3032 no 2_557
H25B C33 3.4968 no 2_656
H25B C34 3.4327 no 2_656
H25B H27B 2.9289 no 2_557
H25B H28B 2.9762 no 2_557
H25B H28C 2.9902 no 2_557
H25B H32B 3.2276 no 2_656
H25B H33B 2.9596 no 2_656
H25B H34B 2.7161 no 2_656
H26A C10 3.5397 no 4_565
H26A C21 3.5457 no 4_565
H26A H10 2.8691 no 4_565
H26A H21A 2.6785 no 4_565
H26A H31B 3.1490 no 2_646
H26A H33A 3.4161 no 2_646
H26A H34B 2.6555 no 2_656
H26B C31 3.4907 no 2_646
H26B H27A 3.4441 no 2_547
H26B H31A 3.0568 no 2_646
H26B H31B 3.0385 no 2_646
H26B H33A 3.2503 no 2_646
H26B H33B 3.1949 no 2_646
H26B H36B 3.3180 no 3_666
H26B H36C 3.5506 no 3_666
H27A C35 3.3582 no 2_656
H27A H26B 3.4441 no 2_557
H27A H27B 3.3275 no 2_557
H27A H28B 3.4320 no 2_557
H27A H33B 3.5839 no 1_456
H27A H34B 3.1546 no 2_656
H27A H35A 3.0979 no 2_656
H27A H35B 2.8746 no 2_656
H27A H36C 2.8388 no 4_466
H27B C33 3.5513 no 1_456
H27B H25B 2.9289 no 2_547
H27B H27A 3.3275 no 2_547
H27B H28B 3.3672 no 2_557
H27B H33B 2.6246 no 1_456
H27B H35B 2.8742 no 1_456
H28A C23 3.4302 no 4_565
H28A H21A 2.9827 no 4_565
H28A H23B 2.4723 no 4_565
H28A H28C 3.1027 no 3_568
H28A H33A 3.4159 no 2_646
H28A H35A 3.1952 no 2_656
H28A H36A 2.8109 no 2_646
H28A H36C 3.3533 no 4_466
H28B C25 3.2183 no 2_547
H28B C33 3.5333 no 2_646
H28B C36 3.4219 no 2_646
H28B H25A 2.5636 no 2_547
H28B H25B 2.9762 no 2_547
H28B H27A 3.4320 no 2_547
H28B H27B 3.3672 no 2_547
H28B H33A 2.9937 no 2_646
H28B H33B 3.1824 no 2_646
H28B H35B 3.3172 no 2_646
H28B H36A 2.6303 no 2_646
H28C C25 3.4231 no 2_547
H28C C28 3.4975 no 3_568
H28C C36 3.2083 no 4_466
H28C H23A 3.4530 no 2_547
H28C H23B 3.0435 no 2_547
H28C H25A 2.9613 no 2_547
H28C H25B 2.9902 no 2_547
H28C H28A 3.1027 no 3_568
H28C H28C 3.1568 no 3_568
H28C H36A 3.4920 no 2_646
H28C H36A 2.8949 no 4_466
H28C H36B 3.5217 no 4_466
H28C H36C 2.7479 no 4_466
H29A H21B 3.0590 no 2_646
H29A H22B 3.2397 no 2_656
H29A H24A 2.9543 no 2_656
H29A H24B 3.5944 no 2_656
H29A H34A 2.7433 no 4_565
H29A H36B 2.9542 no 4_565
H29B C1 3.5781 no 3_676
H29B C2 3.5107 no 3_676
H29B C3 3.1676 no 3_676
H29B C4 2.9234 no 3_676
H29B C5 2.9226 no 3_676
H29B C6 3.2770 no 3_676
H29B C10 3.4813 no 3_676
H29B C24 3.4792 no 2_656
H29B H4 3.3329 no 3_676
H29B H22A 3.1010 no 2_656
H29B H22B 3.4168 no 2_656
H29B H24A 3.1114 no 2_656
H29B H24B 2.9633 no 2_656
H30A C4 3.4193 no 3_666
H30A H3 3.1353 no 3_666
H30A H4 2.6925 no 3_666
H30A H8 3.3754 no 2_646
H30A H21B 2.8416 no 2_646
H30A H22A 3.2293 no 2_646
H30A H23A 3.1208 no 2_646
H30B C6 3.2044 no 3_676
H30B C7 3.1645 no 3_676
H30B C8 3.4677 no 3_676
H30B H4 3.4618 no 3_666
H30B H7 3.4668 no 3_676
H31A C36 3.5332 no 4_565
H31A H23A 2.9397 no 2_646
H31A H24A 3.2286 no 2_656
H31A H26B 3.0568 no 2_656
H31A H36B 2.6189 no 4_565
H31B C5 3.5354 no 3_676
H31B C9 3.0769 no 3_676
H31B C10 3.0404 no 3_676
H31B C21 3.5157 no 3_676
H31B C26 3.5366 no 2_656
H31B H10 3.2389 no 3_676
H31B H21A 3.0376 no 3_676
H31B H24A 3.3300 no 2_656
H31B H24B 3.1762 no 2_656
H31B H26A 3.1490 no 2_656
H31B H26B 3.0385 no 2_656
H32A C8 3.4577 no 3_676
H32A C18 3.4409 no 4_564
H32A H4 3.2330 no 3_666
H32A H8 3.3919 no 3_676
H32A H10 3.5929 no 3_666
H32A H18 3.1666 no 4_564
H32A H21B 3.4380 no 3_676
H32B C4 3.3383 no 3_666
H32B C23 3.4675 no 2_646
H32B C24 3.5326 no 2_646
H32B H4 2.4373 no 3_666
H32B H10 2.9938 no 3_666
H32B H23A 2.7012 no 2_646
H32B H24B 3.0130 no 2_646
H32B H25B 3.2276 no 2_646
H33A C21 3.1601 no 3_676
H33A H21A 2.4859 no 3_676
H33A H21B 3.0067 no 3_676
H33A H26A 3.4161 no 2_656
H33A H26B 3.2503 no 2_656
H33A H28A 3.4159 no 2_656
H33A H28B 2.9937 no 2_656
H33B C27 3.5051 no 1_654
H33B H23A 3.5984 no 2_646
H33B H25B 2.9596 no 2_646
H33B H26B 3.1949 no 2_656
H33B H27A 3.5839 no 1_654
H33B H27B 2.6246 no 1_654
H33B H28B 3.1824 no 2_656
H34A C22 3.4872 no 3_666
H34A H10 3.3223 no 3_666
H34A H18 3.0027 no 4_564
H34A H22B 2.5224 no 3_666
H34A H24A 3.1505 no 3_666
H34A H29A 2.7433 no 4_564
H34B C25 3.3413 no 2_646
H34B C26 3.2638 no 2_646
H34B H10 2.8044 no 3_666
H34B H22B 2.8936 no 3_666
H34B H24B 3.4850 no 2_646
H34B H25B 2.7161 no 2_646
H34B H26A 2.6555 no 2_646
H34B H27A 3.1546 no 2_646
H35A C23 3.4497 no 3_666
H35A C24 3.3617 no 3_666
H35A H22B 3.2802 no 3_666
H35A H23B 2.9021 no 3_666
H35A H24A 2.7371 no 3_666
H35A H25A 3.1386 no 3_666
H35A H27A 3.0979 no 2_646
H35A H28A 3.1952 no 2_646
H35A H35B 3.5721 no 3_765
H35A H36C 2.8731 no 3_765
H35B H25A 3.0198 no 1_654
H35B H27A 2.8746 no 2_646
H35B H27B 2.8742 no 1_654
H35B H28B 3.3172 no 2_656
H35B H35A 3.5721 no 3_765
H35B H36C 2.8730 no 3_765
H36A C28 3.1193 no 2_656
H36A H21A 3.2892 no 3_676
H36A H21B 3.5222 no 3_676
H36A H23A 3.4923 no 3_676
H36A H23B 3.3298 no 3_676
H36A H28A 2.8109 no 2_656
H36A H28B 2.6303 no 2_656
H36A H28C 3.4920 no 2_656
H36A H28C 2.8949 no 4_663
H36B C24 3.5755 no 3_666
H36B C31 3.5642 no 4_564
H36B H23A 3.5770 no 3_676
H36B H24A 2.6243 no 3_666
H36B H26B 3.3180 no 3_666
H36B H28C 3.5217 no 4_663
H36B H29A 2.9542 no 4_564
H36B H31A 2.6189 no 4_564
H36C C27 3.4887 no 4_663
H36C C28 3.3225 no 4_663
H36C C35 3.3066 no 3_765
H36C H24A 3.5370 no 3_666
H36C H26B 3.5506 no 3_666
H36C H27A 2.8388 no 4_663
H36C H28A 3.3533 no 4_663
H36C H28C 2.7479 no 4_663
H36C H35A 2.8731 no 3_765
H36C H35B 2.8730 no 3_765
H36C H36C 3.5168 no 3_765

loop_
_geom_torsion_atom_site_label_1
_geom_torsion_atom_site_label_2
_geom_torsion_atom_site_label_3
_geom_torsion_atom_site_label_4
_geom_torsion
_geom_torsion_publ_flag
C1 Te1 C11 C12 1.6(5) no
C1 Te1 C11 C16 176.9(6) no
C11 Te1 C1 C2 -0.8(5) no
C11 Te1 C1 C6 -176.6(6) no
Te1 C1 C2 C3 177.5(4) no
Te1 C1 C2 C12 -0.0(8) no
Te1 C1 C6 C5 -178.1(5) no
Te1 C1 C6 C7 1.0(11) no
C2 C1 C6 C5 6.6(12) no
C2 C1 C6 C7 -174.3(7) no
C6 C1 C2 C3 -6.6(11) no
C6 C1 C2 C12 175.8(7) no
C1 C2 C3 C4 0.4(12) no
C1 C2 C12 C11 1.5(11) no
C1 C2 C12 C13 -176.3(7) no
C3 C2 C12 C11 -175.8(7) no
C3 C2 C12 C13 6.5(13) no
C12 C2 C3 C4 177.7(7) no
C2 C3 C4 C5 5.5(13) no
C3 C4 C5 C6 -5.3(12) no
C3 C4 C5 C10 171.8(8) no
C4 C5 C6 C1 -0.7(11) no
C4 C5 C6 C7 -179.8(7) no
C4 C5 C10 C9 -177.6(7) no
C6 C5 C10 C9 -0.7(12) no
C10 C5 C6 C1 -177.8(7) no
C10 C5 C6 C7 3.1(11) no
C1 C6 C7 C8 177.8(7) no
C5 C6 C7 C8 -3.1(12) no
C6 C7 C8 C9 0.8(14) no
C7 C8 C9 C10 1.7(13) no
C7 C8 C9 C21 -177.8(8) no
C8 C9 C10 C5 -1.7(13) no
C8 C9 C21 C22 -108.9(9) no
C10 C9 C21 C22 71.6(11) no
C21 C9 C10 C5 177.8(7) no
Te1 C11 C12 C2 -2.1(9) no
Te1 C11 C12 C13 175.7(5) no
Te1 C11 C16 C15 -176.9(5) no
Te1 C11 C16 C17 7.0(11) no
C12 C11 C16 C15 -2.0(12) no
C12 C11 C16 C17 -178.2(7) no
C16 C11 C12 C2 -177.6(7) no
C16 C11 C12 C13 0.2(12) no
C2 C12 C13 C14 178.7(7) no
C11 C12 C13 C14 1.0(12) no
C12 C13 C14 C15 -0.3(13) no
C13 C14 C15 C16 -1.5(13) no
C13 C14 C15 C20 177.7(7) no
C14 C15 C16 C11 2.6(12) no
C14 C15 C16 C17 179.0(7) no
C14 C15 C20 C19 -178.4(7) no
C16 C15 C20 C19 0.9(12) no
C20 C15 C16 C11 -176.6(7) no
C20 C15 C16 C17 -0.3(11) no
C11 C16 C17 C18 176.9(7) no
C15 C16 C17 C18 0.8(12) no
C16 C17 C18 C19 -1.8(13) no
C17 C18 C19 C20 2.3(13) no
C17 C18 C19 C29 -178.9(8) no
C18 C19 C20 C15 -1.8(13) no
C18 C19 C29 C30 166.0(7) no
C20 C19 C29 C30 -15.2(13) no
C29 C19 C20 C15 179.4(7) no
C9 C21 C22 C23 -177.7(7) no
C21 C22 C23 C24 -180.0(7) no
C22 C23 C24 C25 -173.8(7) no
C23 C24 C25 C26 -173.2(7) no
C24 C25 C26 C27 -178.4(7) no
C25 C26 C27 C28 -172.4(7) no
C19 C29 C30 C31 -176.5(7) no
C29 C30 C31 C32 178.2(7) no
C30 C31 C32 C33 -179.4(7) no
C31 C32 C33 C34 177.1(7) no
C32 C33 C34 C35 178.8(7) no
C33 C34 C35 C36 -70.1(11) no
